data_1545101
loop_
_publ_author_name
'J\;edrzkiewicz, Dawid'
'Adamus, Gra\.zyna'
'Kwiecie\'n, Micha\/l'
'John, \/Lukasz'
'Ejfler, Jolanta'

_publ_section_title
;
 Lactide as the Playmaker of the ROP Game: Theoretical and Experimental
 Investigation of Ring-Opening Polymerization of Lactide Initiated by
 Aminonaphtholate Zinc Complexes.
;
_journal_issue 3
_journal_name_full 'Inorganic chemistry'
_journal_page_first 1349
_journal_page_last 1365
_journal_paper_doi 10.1021/acs.inorgchem.6b02439
_journal_volume 56
_journal_year 2017
_chemical_formula_moiety 'C52 H62 N2 O4 Zn2, C7 H8'
_chemical_formula_sum 'C59 H70 N2 O4 Zn2'
_chemical_formula_weight 1001.91
_space_group_crystal_system monoclinic
_space_group_IT_number 15
_space_group_name_Hall '-C 2yc'
_space_group_name_H-M_alt 'C 1 2/c 1'
_symmetry_space_group_name_Hall '-C 2yc'
_symmetry_space_group_name_H-M 'C 1 2/c 1'
_atom_sites_solution_hydrogens geom
_audit_creation_method SHELXL-2014/7
_cell_angle_alpha 90
_cell_angle_beta 105.23(3)
_cell_angle_gamma 90
_cell_formula_units_Z 4
_cell_length_a 23.384(8)
_cell_length_b 13.614(4)
_cell_length_c 16.424(6)
_cell_measurement_reflns_used 8419
_cell_measurement_temperature 150(2)
_cell_measurement_theta_max 28.5687
_cell_measurement_theta_min 2.9864
_cell_volume 5045(3)
_computing_cell_refinement
;
CrysAlisPro, Oxford Diffraction Ltd.,
Version 1.171.33.66 (release 28-04-2010 CrysAlis171 .NET)
(compiled Apr 28 2010,14:27:37)
;
_computing_data_collection
;
CrysAlisPro, Oxford Diffraction Ltd.,
Version 1.171.33.66 (release 28-04-2010 CrysAlis171 .NET)
(compiled Apr 28 2010,14:27:37)
;
_computing_data_reduction
;
CrysAlisPro, Oxford Diffraction Ltd.,
Version 1.171.33.66 (release 28-04-2010 CrysAlis171 .NET)
(compiled Apr 28 2010,14:27:37)
;
_computing_structure_refinement 'SHELXL-2014/7 (Sheldrick, 2014)'
_computing_structure_solution 'SHELXS-2013/1 (Sheldrick, 2013)'
_diffrn_ambient_temperature 150(2)
_diffrn_detector_area_resol_mean 8.3359
_diffrn_measured_fraction_theta_full 0.992
_diffrn_measured_fraction_theta_max 0.927
_diffrn_measurement_device_type 'Xcalibur, Sapphire2, large Be window'
_diffrn_measurement_method '\w scans'
_diffrn_radiation_type MoK\a
_diffrn_radiation_wavelength 0.71073
_diffrn_reflns_av_R_equivalents 0.0433
_diffrn_reflns_av_unetI/netI 0.0432
_diffrn_reflns_Laue_measured_fraction_full 0.992
_diffrn_reflns_Laue_measured_fraction_max 0.927
_diffrn_reflns_limit_h_max 30
_diffrn_reflns_limit_h_min -31
_diffrn_reflns_limit_k_max 18
_diffrn_reflns_limit_k_min -14
_diffrn_reflns_limit_l_max 21
_diffrn_reflns_limit_l_min -22
_diffrn_reflns_number 16217
_diffrn_reflns_point_group_measured_fraction_full 0.992
_diffrn_reflns_point_group_measured_fraction_max 0.927
_diffrn_reflns_theta_full 26.000
_diffrn_reflns_theta_max 28.628
_diffrn_reflns_theta_min 2.993
_diffrn_source 'Enhance (Mo) X-ray Source'
_exptl_absorpt_coefficient_mu 1.000
_exptl_absorpt_correction_T_max 0.833
_exptl_absorpt_correction_T_min 0.633
_exptl_absorpt_correction_type analytical
_exptl_absorpt_process_details
;
CrysAlisPro, Oxford Diffraction Ltd.,
Version 1.171.33.66 (release 28-04-2010 CrysAlis171 .NET)
(compiled Apr 28 2010,14:27:37)
Analytical numeric absorption correction using a multifaceted crystal
            model based on expressions derived by R.C. Clark & J.S. Reid.
(Clark, R. C. & Reid, J. S. (1995). Acta Cryst. A51, 887-897)
;
_exptl_crystal_colour colourless
_exptl_crystal_density_diffrn 1.319
_exptl_crystal_description block
_exptl_crystal_F_000 2120
_exptl_crystal_size_max 0.600
_exptl_crystal_size_mid 0.360
_exptl_crystal_size_min 0.300
_refine_diff_density_max 0.436
_refine_diff_density_min -0.477
_refine_diff_density_rms 0.088
_refine_ls_extinction_method none
_refine_ls_goodness_of_fit_ref 0.969
_refine_ls_hydrogen_treatment constr
_refine_ls_matrix_type full
_refine_ls_number_parameters 440
_refine_ls_number_reflns 6003
_refine_ls_number_restraints 368
_refine_ls_restrained_S_all 0.955
_refine_ls_R_factor_all 0.0637
_refine_ls_R_factor_gt 0.0434
_refine_ls_shift/su_max 0.001
_refine_ls_shift/su_mean 0.000
_refine_ls_structure_factor_coef Fsqd
_refine_ls_weighting_details 'w=1/[\s^2^(Fo^2^)+(0.0857P)^2^] where P=(Fo^2^+2Fc^2^)/3'
_refine_ls_weighting_scheme calc
_refine_ls_wR_factor_gt 0.1147
_refine_ls_wR_factor_ref 0.1240
_reflns_Friedel_coverage 0.000
_reflns_number_gt 4386
_reflns_number_total 6003
_reflns_threshold_expression 'I > 2\s(I)'
_cod_data_source_file ic6b02439_si_002.cif
_cod_data_source_block '[(2-L)ZnOPe]2'
_cod_depositor_comments 'Adding full bibliography for 1545100--1545103.cif.'
_cod_database_code 1545101
_shelx_shelxl_version_number 2014/7
_shelx_space_group_comment
;
The symmetry employed for this shelxl refinement is uniquely defined
by the following loop, which should always be used as a source of
symmetry information in preference to the above space-group names.
They are only intended as comments.
;
_shelx_estimated_absorpt_t_min 0.585
_shelx_estimated_absorpt_t_max 0.754

loop_
_space_group_symop_operation_xyz
'x, y, z'
'-x, y, -z+1/2'
'x+1/2, y+1/2, z'
'-x+1/2, y+1/2, -z+1/2'
'-x, -y, -z'
'x, -y, z-1/2'
'-x+1/2, -y+1/2, -z'
'x+1/2, -y+1/2, z-1/2'

loop_
_atom_site_label
_atom_site_type_symbol
_atom_site_fract_x
_atom_site_fract_y
_atom_site_fract_z
_atom_site_U_iso_or_equiv
_atom_site_adp_type
_atom_site_occupancy
_atom_site_site_symmetry_order
_atom_site_calc_flag
_atom_site_refinement_flags_posn
_atom_site_refinement_flags_adp
_atom_site_refinement_flags_occupancy
_atom_site_disorder_assembly
_atom_site_disorder_group
Zn1 Zn 0.26089(2) 0.33028(2) 0.44770(2) 0.02383(10) Uani 1 1 d . U . . .
O1 O 0.26598(7) 0.31400(12) 0.33339(10) 0.0298(4) Uani 1 1 d . U . . .
O2 O 0.30788(7) 0.24130(12) 0.53401(9) 0.0253(3) Uani 1 1 d . U . . .
N1 N 0.26815(9) 0.48201(14) 0.46048(11) 0.0258(4) Uani 1 1 d . U . . .
C1 C 0.29978(10) 0.37803(19) 0.30701(13) 0.0274(5) Uani 1 1 d . U . . .
C2 C 0.29916(11) 0.47791(18) 0.32413(14) 0.0288(5) Uani 1 1 d . U . . .
C3 C 0.33743(12) 0.5426(2) 0.29605(15) 0.0347(6) Uani 1 1 d . U . . .
H3 H 0.3364 0.6108 0.3078 0.042 Uiso 1 1 calc R U . . .
C4 C 0.37606(12) 0.5086(2) 0.25208(16) 0.0386(6) Uani 1 1 d . U . . .
H4 H 0.4016 0.5532 0.2344 0.046 Uiso 1 1 calc R U . . .
C5 C 0.37776(11) 0.4080(2) 0.23331(14) 0.0336(6) Uani 1 1 d . U . . .
C6 C 0.41810(12) 0.3692(3) 0.18983(17) 0.0431(7) Uani 1 1 d . U . . .
H6 H 0.4447 0.4122 0.1726 0.052 Uiso 1 1 calc R U . . .
C7 C 0.41909(13) 0.2710(3) 0.17264(18) 0.0492(8) Uani 1 1 d . U . . .
H7 H 0.4458 0.2466 0.1427 0.059 Uiso 1 1 calc R U . . .
C8 C 0.38045(13) 0.2056(2) 0.19934(18) 0.0451(7) Uani 1 1 d . U . . .
H8 H 0.3818 0.1374 0.1880 0.054 Uiso 1 1 calc R U . . .
C9 C 0.34125(12) 0.2401(2) 0.24127(15) 0.0366(6) Uani 1 1 d . U . . .
H9 H 0.3153 0.1957 0.2584 0.044 Uiso 1 1 calc R U . . .
C10 C 0.33899(11) 0.34196(19) 0.25939(14) 0.0299(5) Uani 1 1 d . U . . .
C11 C 0.25657(11) 0.51849(18) 0.37059(14) 0.0293(5) Uani 1 1 d . U . . .
H11A H 0.2157 0.5003 0.3394 0.035 Uiso 1 1 calc R U . . .
H11B H 0.2592 0.5911 0.3712 0.035 Uiso 1 1 calc R U . . .
C12 C 0.32900(11) 0.51250(18) 0.50791(15) 0.0309(5) Uani 1 1 d . U . . .
H12A H 0.3365 0.4913 0.5668 0.046 Uiso 1 1 calc R U . . .
H12B H 0.3324 0.5841 0.5057 0.046 Uiso 1 1 calc R U . . .
H12C H 0.3581 0.4821 0.4824 0.046 Uiso 1 1 calc R U . . .
C13 C 0.22129(11) 0.52033(17) 0.50022(14) 0.0275(5) Uani 1 1 d . U . . .
H13 H 0.1820 0.5018 0.4618 0.033 Uiso 1 1 calc R U . . .
C14 C 0.22492(12) 0.47206(18) 0.58520(15) 0.0317(5) Uani 1 1 d . U . . .
H14A H 0.2622 0.4919 0.6264 0.038 Uiso 1 1 calc R U . . .
H14B H 0.2252 0.3997 0.5791 0.038 Uiso 1 1 calc R U . . .
C15 C 0.17191(13) 0.5028(2) 0.61758(17) 0.0389(6) Uani 1 1 d . U . . .
H15A H 0.1350 0.4781 0.5784 0.047 Uiso 1 1 calc R U . . .
H15B H 0.1755 0.4725 0.6735 0.047 Uiso 1 1 calc R U . . .
C16 C 0.16794(14) 0.6136(2) 0.62532(17) 0.0428(7) Uani 1 1 d . U . . .
H16A H 0.2023 0.6376 0.6699 0.051 Uiso 1 1 calc R U . . .
H16B H 0.1314 0.6308 0.6420 0.051 Uiso 1 1 calc R U . . .
C17 C 0.16705(14) 0.6636(2) 0.54171(18) 0.0428(7) Uani 1 1 d . U . . .
H17A H 0.1675 0.7358 0.5492 0.051 Uiso 1 1 calc R U . . .
H17B H 0.1301 0.6458 0.4989 0.051 Uiso 1 1 calc R U . . .
C18 C 0.22100(13) 0.63240(19) 0.51049(17) 0.0361(6) Uani 1 1 d . U . . .
H18A H 0.2192 0.6644 0.4557 0.043 Uiso 1 1 calc R U . . .
H18B H 0.2580 0.6537 0.5516 0.043 Uiso 1 1 calc R U . . .
C19 C 0.36077(12) 0.2626(3) 0.59762(16) 0.0285(7) Uani 0.917(7) 1 d . U P A 1
H19 H 0.3519 0.3166 0.6337 0.034 Uiso 0.917(7) 1 calc R U P A 1
C20 C 0.38060(16) 0.1731(3) 0.6534(2) 0.0443(10) Uani 0.917(7) 1 d . U P A 1
H20A H 0.3491 0.1538 0.6795 0.066 Uiso 0.917(7) 1 calc R U P A 1
H20B H 0.4166 0.1892 0.6975 0.066 Uiso 0.917(7) 1 calc R U P A 1
H20C H 0.3888 0.1187 0.6191 0.066 Uiso 0.917(7) 1 calc R U P A 1
C21 C 0.41001(16) 0.2977(3) 0.5591(2) 0.0290(8) Uani 0.917(7) 1 d . U P A 1
C22 C 0.40724(14) 0.2879(3) 0.4739(2) 0.0310(7) Uani 0.917(7) 1 d . U P A 1
H22 H 0.3743 0.2556 0.4375 0.037 Uiso 0.917(7) 1 calc R U P A 1
C23 C 0.45195(14) 0.3246(3) 0.4415(2) 0.0398(9) Uani 0.917(7) 1 d . U P A 1
H23 H 0.4493 0.3181 0.3831 0.048 Uiso 0.917(7) 1 calc R U P A 1
C24 C 0.50063(16) 0.3711(4) 0.4945(2) 0.0544(11) Uani 0.917(7) 1 d . U P A 1
H24 H 0.5313 0.3966 0.4724 0.065 Uiso 0.917(7) 1 calc R U P A 1
C25 C 0.50402(17) 0.3799(4) 0.5784(2) 0.0541(11) Uani 0.917(7) 1 d . U P A 1
H25 H 0.5374 0.4113 0.6148 0.065 Uiso 0.917(7) 1 calc R U P A 1
C26 C 0.45951(18) 0.3437(3) 0.6108(2) 0.0398(10) Uani 0.917(7) 1 d . U P A 1
H26 H 0.4627 0.3503 0.6695 0.048 Uiso 0.917(7) 1 calc R U P A 1
C19A C 0.3692(14) 0.214(3) 0.580(2) 0.030(4) Uani 0.083(7) 1 d . U P A 2
H19A H 0.3764 0.1457 0.5626 0.036 Uiso 0.083(7) 1 calc R U P A 2
C20A C 0.377(2) 0.213(4) 0.673(3) 0.040(5) Uani 0.083(7) 1 d . U P A 2
H20D H 0.3800 0.2803 0.6946 0.060 Uiso 0.083(7) 1 calc R U P A 2
H20E H 0.4134 0.1769 0.7007 0.060 Uiso 0.083(7) 1 calc R U P A 2
H20F H 0.3430 0.1802 0.6859 0.060 Uiso 0.083(7) 1 calc R U P A 2
C21A C 0.4118(15) 0.275(3) 0.559(2) 0.028(4) Uani 0.083(7) 1 d G U P A 2
C22A C 0.4082(12) 0.256(3) 0.475(2) 0.030(4) Uani 0.083(7) 1 d G U P A 2
H22A H 0.3731 0.2279 0.4395 0.036 Uiso 0.083(7) 1 calc R U P A 2
C23A C 0.4560(13) 0.277(3) 0.4420(15) 0.036(4) Uani 0.083(7) 1 d G U P A 2
H23A H 0.4535 0.2631 0.3845 0.043 Uiso 0.083(7) 1 calc R U P A 2
C24A C 0.5073(12) 0.317(3) 0.4936(19) 0.048(4) Uani 0.083(7) 1 d G U P A 2
H24A H 0.5400 0.3316 0.4712 0.058 Uiso 0.083(7) 1 calc R U P A 2
C25A C 0.5109(14) 0.337(3) 0.5778(18) 0.047(5) Uani 0.083(7) 1 d G U P A 2
H25A H 0.5461 0.3648 0.6130 0.056 Uiso 0.083(7) 1 calc R U P A 2
C26A C 0.4632(18) 0.316(3) 0.6105(17) 0.039(4) Uani 0.083(7) 1 d G U P A 2
H26A H 0.4656 0.3296 0.6681 0.047 Uiso 0.083(7) 1 calc R U P A 2
C27 C 0.4872(9) -0.0091(13) 0.3450(10) 0.069(4) Uani 0.307(6) 1 d . U P B -1
H27A H 0.5240 0.0078 0.3302 0.103 Uiso 0.307(6) 1 calc R U P B -1
H27B H 0.4566 0.0397 0.3206 0.103 Uiso 0.307(6) 1 calc R U P B -1
H27C H 0.4738 -0.0742 0.3225 0.103 Uiso 0.307(6) 1 calc R U P B -1
C28 C 0.4978(5) -0.0097(7) 0.4368(5) 0.045(2) Uani 0.307(6) 1 d G U P B -1
C29 C 0.5006(6) -0.0891(6) 0.4910(7) 0.072(4) Uani 0.307(6) 1 d G U P B -1
H29 H 0.4978 -0.1542 0.4695 0.087 Uiso 0.307(6) 1 calc R U P B -1
C30 C 0.5076(7) -0.0731(7) 0.5766(6) 0.073(3) Uani 0.307(6) 1 d G U P B -1
H30 H 0.5095 -0.1273 0.6136 0.088 Uiso 0.307(6) 1 calc R U P B -1
C31 C 0.5117(5) 0.0221(9) 0.6081(4) 0.067(3) Uani 0.307(6) 1 d G U P B -1
H31 H 0.5165 0.0330 0.6666 0.080 Uiso 0.307(6) 1 calc R U P B -1
C32 C 0.5089(4) 0.1015(6) 0.5539(6) 0.055(3) Uani 0.307(6) 1 d G U P B -1
H32 H 0.5118 0.1666 0.5754 0.066 Uiso 0.307(6) 1 calc R U P B -1
C33 C 0.5020(4) 0.0855(6) 0.4683(6) 0.055(3) Uani 0.307(6) 1 d G U P B -1
H33 H 0.5001 0.1398 0.4312 0.066 Uiso 0.307(6) 1 calc R U P B -1
C27A C 0.4967(10) 0.0250(17) 0.3839(14) 0.052(4) Uani 0.193(6) 1 d . U P B -2
H27D H 0.5349 0.0424 0.3737 0.078 Uiso 0.193(6) 1 calc R U P B -2
H27E H 0.4687 0.0795 0.3664 0.078 Uiso 0.193(6) 1 calc R U P B -2
H27F H 0.4809 -0.0339 0.3514 0.078 Uiso 0.193(6) 1 calc R U P B -2
C28A C 0.5048(8) 0.0057(11) 0.4732(8) 0.045(3) Uani 0.193(6) 1 d G U P B -2
C29A C 0.5089(10) -0.0847(9) 0.5136(11) 0.072(4) Uani 0.193(6) 1 d G U P B -2
H29A H 0.5060 -0.1437 0.4819 0.086 Uiso 0.193(6) 1 calc R U P B -2
C30A C 0.5171(13) -0.0888(11) 0.6005(12) 0.079(4) Uani 0.193(6) 1 d G U P B -2
H30A H 0.5199 -0.1506 0.6282 0.095 Uiso 0.193(6) 1 calc R U P B -2
C31A C 0.5213(11) -0.0026(14) 0.6470(9) 0.070(5) Uani 0.193(6) 1 d G U P B -2
H31A H 0.5270 -0.0054 0.7064 0.084 Uiso 0.193(6) 1 calc R U P B -2
C32A C 0.5173(8) 0.0879(11) 0.6066(11) 0.071(3) Uani 0.193(6) 1 d G U P B -2
H32A H 0.5201 0.1468 0.6383 0.085 Uiso 0.193(6) 1 calc R U P B -2
C33A C 0.5090(7) 0.0920(9) 0.5197(11) 0.053(3) Uani 0.193(6) 1 d G U P B -2
H33A H 0.5062 0.1538 0.4921 0.064 Uiso 0.193(6) 1 calc R U P B -2

loop_
_atom_site_aniso_label
_atom_site_aniso_U_11
_atom_site_aniso_U_22
_atom_site_aniso_U_33
_atom_site_aniso_U_23
_atom_site_aniso_U_13
_atom_site_aniso_U_12
Zn1 0.02401(16) 0.02779(16) 0.02099(15) 0.00242(10) 0.00819(10) -0.00266(11)
O1 0.0319(9) 0.0352(9) 0.0249(8) -0.0009(7) 0.0119(7) -0.0088(7)
O2 0.0188(7) 0.0339(9) 0.0233(8) 0.0028(7) 0.0054(6) -0.0019(7)
N1 0.0284(10) 0.0272(10) 0.0226(9) 0.0019(7) 0.0081(8) -0.0023(8)
C1 0.0261(12) 0.0373(13) 0.0178(10) 0.0031(9) 0.0039(8) -0.0037(10)
C2 0.0299(12) 0.0355(13) 0.0222(11) 0.0059(9) 0.0089(9) -0.0031(10)
C3 0.0377(14) 0.0396(14) 0.0276(12) 0.0087(11) 0.0100(10) -0.0081(12)
C4 0.0337(14) 0.0546(17) 0.0280(12) 0.0087(12) 0.0087(10) -0.0132(12)
C5 0.0250(12) 0.0540(16) 0.0216(11) 0.0056(11) 0.0055(9) -0.0039(11)
C6 0.0281(14) 0.073(2) 0.0311(13) 0.0073(13) 0.0120(10) -0.0015(14)
C7 0.0347(15) 0.080(2) 0.0372(15) -0.0031(15) 0.0159(12) 0.0065(15)
C8 0.0439(17) 0.0553(17) 0.0371(15) -0.0078(13) 0.0124(12) 0.0057(14)
C9 0.0375(14) 0.0471(15) 0.0255(12) -0.0031(11) 0.0088(10) -0.0032(12)
C10 0.0265(12) 0.0448(15) 0.0179(10) 0.0025(10) 0.0051(8) -0.0032(10)
C11 0.0352(13) 0.0316(13) 0.0213(11) 0.0061(9) 0.0078(9) 0.0005(10)
C12 0.0302(13) 0.0330(13) 0.0284(12) -0.0008(10) 0.0059(9) -0.0055(10)
C13 0.0290(12) 0.0285(12) 0.0251(11) 0.0010(9) 0.0070(9) 0.0006(10)
C14 0.0395(14) 0.0314(13) 0.0267(12) 0.0013(10) 0.0130(10) 0.0043(11)
C15 0.0462(16) 0.0437(15) 0.0324(13) 0.0014(12) 0.0199(12) 0.0023(13)
C16 0.0479(17) 0.0499(17) 0.0327(14) -0.0031(12) 0.0145(12) 0.0107(14)
C17 0.0535(18) 0.0385(15) 0.0380(15) -0.0012(12) 0.0148(13) 0.0105(13)
C18 0.0439(15) 0.0289(12) 0.0374(14) 0.0012(11) 0.0140(11) 0.0010(12)
C19 0.0221(13) 0.0413(19) 0.0227(12) -0.0022(12) 0.0070(9) -0.0016(12)
C20 0.0284(15) 0.063(3) 0.0364(19) 0.0159(17) -0.0002(13) -0.0040(18)
C21 0.0220(13) 0.037(2) 0.0282(13) 0.0031(13) 0.0073(10) -0.0001(13)
C22 0.0228(13) 0.041(2) 0.0284(13) 0.0036(14) 0.0059(10) -0.0009(13)
C23 0.0287(15) 0.061(3) 0.0323(14) 0.0071(15) 0.0136(11) -0.0019(16)
C24 0.0352(17) 0.081(3) 0.0521(19) 0.007(2) 0.0197(14) -0.0171(19)
C25 0.0345(18) 0.074(3) 0.0531(19) -0.015(2) 0.0096(15) -0.022(2)
C26 0.0265(15) 0.058(3) 0.0350(15) -0.0110(15) 0.0078(11) -0.0065(16)
C19A 0.023(6) 0.038(7) 0.030(6) 0.000(6) 0.007(5) 0.001(5)
C20A 0.034(7) 0.052(8) 0.033(6) 0.011(7) 0.005(6) -0.004(7)
C21A 0.024(6) 0.029(8) 0.028(6) 0.008(6) 0.003(5) 0.001(6)
C22A 0.028(6) 0.035(8) 0.029(6) -0.001(6) 0.009(5) -0.002(6)
C23A 0.029(6) 0.046(8) 0.034(6) 0.004(7) 0.012(5) 0.006(7)
C24A 0.038(7) 0.064(8) 0.047(6) 0.005(7) 0.019(6) -0.010(7)
C25A 0.030(6) 0.060(8) 0.050(6) -0.010(7) 0.012(6) -0.012(7)
C26A 0.033(7) 0.049(8) 0.036(6) -0.008(7) 0.009(5) -0.005(6)
C27 0.062(7) 0.077(7) 0.064(5) 0.002(5) 0.010(6) 0.012(6)
C28 0.032(5) 0.051(5) 0.055(5) -0.008(4) 0.018(5) 0.010(4)
C29 0.059(7) 0.074(5) 0.082(6) 0.008(5) 0.016(6) -0.004(6)
C30 0.064(7) 0.078(5) 0.078(6) 0.004(5) 0.020(6) -0.020(6)
C31 0.053(5) 0.070(6) 0.083(6) 0.017(5) 0.027(6) 0.008(5)
C32 0.049(5) 0.073(5) 0.050(5) 0.008(4) 0.023(4) 0.023(4)
C33 0.048(6) 0.062(5) 0.062(5) -0.001(5) 0.025(5) 0.020(5)
C27A 0.050(7) 0.044(7) 0.061(6) -0.007(5) 0.013(6) 0.004(6)
C28A 0.025(5) 0.051(5) 0.057(6) -0.005(5) 0.004(6) 0.006(5)
C29A 0.062(8) 0.068(6) 0.086(6) 0.009(6) 0.021(7) -0.013(6)
C30A 0.068(8) 0.088(6) 0.083(7) 0.003(6) 0.024(7) -0.019(7)
C31A 0.056(8) 0.081(7) 0.080(7) 0.012(5) 0.030(7) 0.011(7)
C32A 0.061(6) 0.080(6) 0.074(6) 0.007(5) 0.021(6) 0.014(6)
C33A 0.041(6) 0.062(5) 0.058(6) -0.003(5) 0.015(6) 0.034(5)

loop_
_atom_type_symbol
_atom_type_description
_atom_type_scat_dispersion_real
_atom_type_scat_dispersion_imag
_atom_type_scat_source
C C 0.0033 0.0016 'International Tables Vol C Tables 4.2.6.8 and 6.1.1.4'
H H 0.0000 0.0000 'International Tables Vol C Tables 4.2.6.8 and 6.1.1.4'
N N 0.0061 0.0033 'International Tables Vol C Tables 4.2.6.8 and 6.1.1.4'
O O 0.0106 0.0060 'International Tables Vol C Tables 4.2.6.8 and 6.1.1.4'
Zn Zn 0.2839 1.4301 'International Tables Vol C Tables 4.2.6.8 and 6.1.1.4'

loop_
_geom_angle_atom_site_label_1
_geom_angle_atom_site_label_2
_geom_angle_atom_site_label_3
_geom_angle
_geom_angle_site_symmetry_1
_geom_angle_site_symmetry_3
O1 Zn1 O2 117.79(7) . .
O1 Zn1 O2 110.72(7) . 7_556
O2 Zn1 O2 84.80(7) . 7_556
O1 Zn1 N1 100.87(7) . .
O2 Zn1 N1 121.61(7) . .
O2 Zn1 N1 121.63(7) 7_556 .
O1 Zn1 Zn1 123.72(5) . 7_556
O2 Zn1 Zn1 42.45(5) . 7_556
O2 Zn1 Zn1 42.35(5) 7_556 7_556
N1 Zn1 Zn1 135.23(5) . 7_556
C1 O1 Zn1 116.02(14) . .
C19 O2 Zn1 128.11(17) . .
C19A O2 Zn1 143.6(13) . .
C19 O2 Zn1 125.14(14) . 7_556
C19A O2 Zn1 121.2(13) . 7_556
Zn1 O2 Zn1 95.20(7) . 7_556
C12 N1 C13 112.33(18) . .
C12 N1 C11 108.66(18) . .
C13 N1 C11 110.15(18) . .
C12 N1 Zn1 111.77(15) . .
C13 N1 Zn1 109.77(13) . .
C11 N1 Zn1 103.81(14) . .
O1 C1 C2 122.6(2) . .
O1 C1 C10 118.3(2) . .
C2 C1 C10 119.1(2) . .
C1 C2 C3 120.1(2) . .
C1 C2 C11 120.3(2) . .
C3 C2 C11 119.6(2) . .
C4 C3 C2 121.3(3) . .
C4 C3 H3 119.3 . .
C2 C3 H3 119.3 . .
C3 C4 C5 120.2(2) . .
C3 C4 H4 119.9 . .
C5 C4 H4 119.9 . .
C4 C5 C10 119.6(2) . .
C4 C5 C6 122.1(2) . .
C10 C5 C6 118.3(3) . .
C7 C6 C5 121.0(3) . .
C7 C6 H6 119.5 . .
C5 C6 H6 119.5 . .
C6 C7 C8 120.2(3) . .
C6 C7 H7 119.9 . .
C8 C7 H7 119.9 . .
C9 C8 C7 120.5(3) . .
C9 C8 H8 119.8 . .
C7 C8 H8 119.8 . .
C8 C9 C10 120.5(3) . .
C8 C9 H9 119.8 . .
C10 C9 H9 119.8 . .
C5 C10 C9 119.5(2) . .
C5 C10 C1 119.7(2) . .
C9 C10 C1 120.7(2) . .
C2 C11 N1 113.60(19) . .
C2 C11 H11A 108.8 . .
N1 C11 H11A 108.8 . .
C2 C11 H11B 108.8 . .
N1 C11 H11B 108.8 . .
H11A C11 H11B 107.7 . .
N1 C12 H12A 109.5 . .
N1 C12 H12B 109.5 . .
H12A C12 H12B 109.5 . .
N1 C12 H12C 109.5 . .
H12A C12 H12C 109.5 . .
H12B C12 H12C 109.5 . .
N1 C13 C14 112.02(19) . .
N1 C13 C18 114.59(19) . .
C14 C13 C18 109.2(2) . .
N1 C13 H13 106.9 . .
C14 C13 H13 106.9 . .
C18 C13 H13 106.9 . .
C13 C14 C15 110.2(2) . .
C13 C14 H14A 109.6 . .
C15 C14 H14A 109.6 . .
C13 C14 H14B 109.6 . .
C15 C14 H14B 109.6 . .
H14A C14 H14B 108.1 . .
C16 C15 C14 111.9(2) . .
C16 C15 H15A 109.2 . .
C14 C15 H15A 109.2 . .
C16 C15 H15B 109.2 . .
C14 C15 H15B 109.2 . .
H15A C15 H15B 107.9 . .
C15 C16 C17 110.7(2) . .
C15 C16 H16A 109.5 . .
C17 C16 H16A 109.5 . .
C15 C16 H16B 109.5 . .
C17 C16 H16B 109.5 . .
H16A C16 H16B 108.1 . .
C16 C17 C18 110.9(2) . .
C16 C17 H17A 109.5 . .
C18 C17 H17A 109.5 . .
C16 C17 H17B 109.5 . .
C18 C17 H17B 109.5 . .
H17A C17 H17B 108.0 . .
C13 C18 C17 109.8(2) . .
C13 C18 H18A 109.7 . .
C17 C18 H18A 109.7 . .
C13 C18 H18B 109.7 . .
C17 C18 H18B 109.7 . .
H18A C18 H18B 108.2 . .
O2 C19 C20 110.4(3) . .
O2 C19 C21 111.3(2) . .
C20 C19 C21 110.9(3) . .
O2 C19 H19 108.1 . .
C20 C19 H19 108.1 . .
C21 C19 H19 108.1 . .
C19 C20 H20A 109.5 . .
C19 C20 H20B 109.5 . .
H20A C20 H20B 109.5 . .
C19 C20 H20C 109.5 . .
H20A C20 H20C 109.5 . .
H20B C20 H20C 109.5 . .
C22 C21 C26 118.0(3) . .
C22 C21 C19 123.0(3) . .
C26 C21 C19 119.0(3) . .
C23 C22 C21 120.8(3) . .
C23 C22 H22 119.6 . .
C21 C22 H22 119.6 . .
C22 C23 C24 120.0(3) . .
C22 C23 H23 120.0 . .
C24 C23 H23 120.0 . .
C25 C24 C23 119.5(3) . .
C25 C24 H24 120.2 . .
C23 C24 H24 120.2 . .
C24 C25 C26 120.6(3) . .
C24 C25 H25 119.7 . .
C26 C25 H25 119.7 . .
C25 C26 C21 121.1(3) . .
C25 C26 H26 119.5 . .
C21 C26 H26 119.5 . .
C21A C19A O2 112(3) . .
C21A C19A C20A 111(3) . .
O2 C19A C20A 112(3) . .
C21A C19A H19A 107.4 . .
O2 C19A H19A 107.4 . .
C20A C19A H19A 107.4 . .
C19A C20A H20D 109.5 . .
C19A C20A H20E 109.5 . .
H20D C20A H20E 109.5 . .
C19A C20A H20F 109.5 . .
H20D C20A H20F 109.5 . .
H20E C20A H20F 109.5 . .
C22A C21A C26A 120.0 . .
C22A C21A C19A 105(3) . .
C26A C21A C19A 130(3) . .
C21A C22A C23A 120.0 . .
C21A C22A H22A 120.0 . .
C23A C22A H22A 120.0 . .
C22A C23A C24A 120.0 . .
C22A C23A H23A 120.0 . .
C24A C23A H23A 120.0 . .
C23A C24A C25A 120.0 . .
C23A C24A H24A 120.0 . .
C25A C24A H24A 120.0 . .
C26A C25A C24A 120.0 . .
C26A C25A H25A 120.0 . .
C24A C25A H25A 120.0 . .
C25A C26A C21A 120.0 . .
C25A C26A H26A 120.0 . .
C21A C26A H26A 120.0 . .
C28 C27 H27A 109.5 . .
C28 C27 H27B 109.5 . .
H27A C27 H27B 109.5 . .
C28 C27 H27C 109.5 . .
H27A C27 H27C 109.5 . .
H27B C27 H27C 109.5 . .
C29 C28 C33 120.0 . .
C29 C28 C27 129.2(10) . .
C33 C28 C27 110.7(10) . .
C30 C29 C28 120.0 . .
C30 C29 H29 120.0 . .
C28 C29 H29 120.0 . .
C29 C30 C31 120.0 . .
C29 C30 H30 120.0 . .
C31 C30 H30 120.0 . .
C32 C31 C30 120.0 . .
C32 C31 H31 120.0 . .
C30 C31 H31 120.0 . .
C33 C32 C31 120.0 . .
C33 C32 H32 120.0 . .
C31 C32 H32 120.0 . .
C32 C33 C28 120.0 . .
C32 C33 H33 120.0 . .
C28 C33 H33 120.0 . .
C28A C27A H27D 109.5 . .
C28A C27A H27E 109.5 . .
H27D C27A H27E 109.5 . .
C28A C27A H27F 109.5 . .
H27D C27A H27F 109.5 . .
H27E C27A H27F 109.5 . .
C29A C28A C33A 120.0 . .
C29A C28A C27A 128.1(13) . .
C33A C28A C27A 111.9(13) . .
C28A C29A C30A 120.0 . .
C28A C29A H29A 120.0 . .
C30A C29A H29A 120.0 . .
C29A C30A C31A 120.0 . .
C29A C30A H30A 120.0 . .
C31A C30A H30A 120.0 . .
C32A C31A C30A 120.0 . .
C32A C31A H31A 120.0 . .
C30A C31A H31A 120.0 . .
C33A C32A C31A 120.0 . .
C33A C32A H32A 120.0 . .
C31A C32A H32A 120.0 . .
C32A C33A C28A 120.0 . .
C32A C33A H33A 120.0 . .
C28A C33A H33A 120.0 . .

loop_
_geom_bond_atom_site_label_1
_geom_bond_atom_site_label_2
_geom_bond_distance
_geom_bond_site_symmetry_2
Zn1 O1 1.9249(17) .
Zn1 O2 1.9662(16) .
Zn1 O2 1.9699(16) 7_556
Zn1 N1 2.079(2) .
Zn1 Zn1 2.9067(8) 7_556
O1 C1 1.324(3) .
O2 C19 1.423(3) .
O2 C19A 1.48(3) .
O2 Zn1 1.9699(16) 7_556
N1 C12 1.491(3) .
N1 C13 1.508(3) .
N1 C11 1.513(3) .
C1 C2 1.389(3) .
C1 C10 1.439(3) .
C2 C3 1.416(3) .
C2 C11 1.510(3) .
C3 C4 1.376(4) .
C3 H3 0.9500 .
C4 C5 1.406(4) .
C4 H4 0.9500 .
C5 C10 1.421(3) .
C5 C6 1.426(4) .
C6 C7 1.368(5) .
C6 H6 0.9500 .
C7 C8 1.417(4) .
C7 H7 0.9500 .
C8 C9 1.366(4) .
C8 H8 0.9500 .
C9 C10 1.423(4) .
C9 H9 0.9500 .
C11 H11A 0.9900 .
C11 H11B 0.9900 .
C12 H12A 0.9800 .
C12 H12B 0.9800 .
C12 H12C 0.9800 .
C13 C14 1.525(3) .
C13 C18 1.535(3) .
C13 H13 1.0000 .
C14 C15 1.530(3) .
C14 H14A 0.9900 .
C14 H14B 0.9900 .
C15 C16 1.519(4) .
C15 H15A 0.9900 .
C15 H15B 0.9900 .
C16 C17 1.528(4) .
C16 H16A 0.9900 .
C16 H16B 0.9900 .
C17 C18 1.541(4) .
C17 H17A 0.9900 .
C17 H17B 0.9900 .
C18 H18A 0.9900 .
C18 H18B 0.9900 .
C19 C20 1.521(5) .
C19 C21 1.529(4) .
C19 H19 1.0000 .
C20 H20A 0.9800 .
C20 H20B 0.9800 .
C20 H20C 0.9800 .
C21 C22 1.390(4) .
C21 C26 1.392(4) .
C22 C23 1.385(4) .
C22 H22 0.9500 .
C23 C24 1.390(5) .
C23 H23 0.9500 .
C24 C25 1.366(5) .
C24 H24 0.9500 .
C25 C26 1.379(5) .
C25 H25 0.9500 .
C26 H26 0.9500 .
C19A C21A 1.41(4) .
C19A C20A 1.50(6) .
C19A H19A 1.0000 .
C20A H20D 0.9800 .
C20A H20E 0.9800 .
C20A H20F 0.9800 .
C21A C22A 1.3900 .
C21A C26A 1.3900 .
C22A C23A 1.3900 .
C22A H22A 0.9500 .
C23A C24A 1.3900 .
C23A H23A 0.9500 .
C24A C25A 1.3900 .
C24A H24A 0.9500 .
C25A C26A 1.3900 .
C25A H25A 0.9500 .
C26A H26A 0.9500 .
C27 C28 1.463(17) .
C27 H27A 0.9800 .
C27 H27B 0.9800 .
C27 H27C 0.9800 .
C28 C29 1.3900 .
C28 C33 1.3900 .
C29 C30 1.3900 .
C29 H29 0.9500 .
C30 C31 1.3900 .
C30 H30 0.9500 .
C31 C32 1.3900 .
C31 H31 0.9500 .
C32 C33 1.3900 .
C32 H32 0.9500 .
C33 H33 0.9500 .
C27A C28A 1.45(2) .
C27A H27D 0.9800 .
C27A H27E 0.9800 .
C27A H27F 0.9800 .
C28A C29A 1.3900 .
C28A C33A 1.3900 .
C29A C30A 1.3900 .
C29A H29A 0.9500 .
C30A C31A 1.3900 .
C30A H30A 0.9500 .
C31A C32A 1.3900 .
C31A H31A 0.9500 .
C32A C33A 1.3900 .
C32A H32A 0.9500 .
C33A H33A 0.9500 .

loop_
_geom_torsion_atom_site_label_1
_geom_torsion_atom_site_label_2
_geom_torsion_atom_site_label_3
_geom_torsion_atom_site_label_4
_geom_torsion
_geom_torsion_site_symmetry_1
Zn1 O1 C1 C2 -43.0(3) .
Zn1 O1 C1 C10 136.41(17) .
O1 C1 C2 C3 178.4(2) .
C10 C1 C2 C3 -1.0(3) .
O1 C1 C2 C11 -3.3(3) .
C10 C1 C2 C11 177.3(2) .
C1 C2 C3 C4 -0.4(4) .
C11 C2 C3 C4 -178.7(2) .
C2 C3 C4 C5 0.7(4) .
C3 C4 C5 C10 0.5(4) .
C3 C4 C5 C6 -178.3(2) .
C4 C5 C6 C7 179.7(3) .
C10 C5 C6 C7 0.8(4) .
C5 C6 C7 C8 -1.2(4) .
C6 C7 C8 C9 1.0(4) .
C7 C8 C9 C10 -0.6(4) .
C4 C5 C10 C9 -179.2(2) .
C6 C5 C10 C9 -0.3(3) .
C4 C5 C10 C1 -2.0(3) .
C6 C5 C10 C1 177.0(2) .
C8 C9 C10 C5 0.2(4) .
C8 C9 C10 C1 -177.0(2) .
O1 C1 C10 C5 -177.2(2) .
C2 C1 C10 C5 2.2(3) .
O1 C1 C10 C9 0.0(3) .
C2 C1 C10 C9 179.4(2) .
C1 C2 C11 N1 65.0(3) .
C3 C2 C11 N1 -116.7(2) .
C12 N1 C11 C2 60.5(3) .
C13 N1 C11 C2 -176.10(19) .
Zn1 N1 C11 C2 -58.6(2) .
C12 N1 C13 C14 -68.3(2) .
C11 N1 C13 C14 170.4(2) .
Zn1 N1 C13 C14 56.7(2) .
C12 N1 C13 C18 56.8(3) .
C11 N1 C13 C18 -64.5(2) .
Zn1 N1 C13 C18 -178.24(17) .
N1 C13 C14 C15 -172.5(2) .
C18 C13 C14 C15 59.4(3) .
C13 C14 C15 C16 -57.3(3) .
C14 C15 C16 C17 54.7(3) .
C15 C16 C17 C18 -55.0(3) .
N1 C13 C18 C17 173.3(2) .
C14 C13 C18 C17 -60.1(3) .
C16 C17 C18 C13 58.1(3) .
Zn1 O2 C19 C20 177.4(2) .
Zn1 O2 C19 C20 43.5(4) 7_556
Zn1 O2 C19 C21 -59.1(3) .
Zn1 O2 C19 C21 167.05(19) 7_556
O2 C19 C21 C22 -13.8(5) .
C20 C19 C21 C22 109.5(4) .
O2 C19 C21 C26 164.8(3) .
C20 C19 C21 C26 -72.0(4) .
C26 C21 C22 C23 -1.3(5) .
C19 C21 C22 C23 177.3(3) .
C21 C22 C23 C24 0.7(5) .
C22 C23 C24 C25 0.2(6) .
C23 C24 C25 C26 -0.4(7) .
C24 C25 C26 C21 -0.2(6) .
C22 C21 C26 C25 1.0(5) .
C19 C21 C26 C25 -177.6(4) .
Zn1 O2 C19A C21A 4(5) .
Zn1 O2 C19A C21A -179(2) 7_556
Zn1 O2 C19A C20A 129(2) .
Zn1 O2 C19A C20A -54(4) 7_556
O2 C19A C21A C22A -66(3) .
C20A C19A C21A C22A 168(3) .
O2 C19A C21A C26A 139(2) .
C20A C19A C21A C26A 13(5) .
C26A C21A C22A C23A 0.0 .
C19A C21A C22A C23A -158(3) .
C21A C22A C23A C24A 0.0 .
C22A C23A C24A C25A 0.0 .
C23A C24A C25A C26A 0.0 .
C24A C25A C26A C21A 0.0 .
C22A C21A C26A C25A 0.0 .
C19A C21A C26A C25A 152(4) .
C33 C28 C29 C30 0.0 .
C27 C28 C29 C30 -175.9(14) .
C28 C29 C30 C31 0.0 .
C29 C30 C31 C32 0.0 .
C30 C31 C32 C33 0.0 .
C31 C32 C33 C28 0.0 .
C29 C28 C33 C32 0.0 .
C27 C28 C33 C32 176.6(11) .
C33A C28A C29A C30A 0.0 .
C27A C28A C29A C30A 179(2) .
C28A C29A C30A C31A 0.0 .
C29A C30A C31A C32A 0.0 .
C30A C31A C32A C33A 0.0 .
C31A C32A C33A C28A 0.0 .
C29A C28A C33A C32A 0.0 .
C27A C28A C33A C32A -179.6(17) .
